data_2223763
loop_
_publ_author_name
'Huang, Shao-wei'

_publ_section_title
;Ethyl
 7-chloromethyl-5-(2-chlorophenyl)-7-hydroxy-2-methylsulfanyl-4,5,6,7-tetrahydro-1,2,4-triazolo[1,5-<i>a</i>]pyrimidine-6-carboxylate
;
_journal_coeditor_code HB5113
_journal_issue 11
_journal_name_full 'Acta Crystallographica Section E'
_journal_page_first o2671
_journal_paper_doi 10.1107/S1600536809039373
_journal_volume 65
_journal_year 2009
_chemical_formula_iupac 'C16 H18 Cl2 N4 O3 S'
_chemical_formula_moiety 'C16 H18 Cl2 N4 O3 S'
_chemical_formula_sum 'C16 H18 Cl2 N4 O3 S'
_chemical_formula_weight 417.30
_chemical_name_systematic
;
Ethyl 7-chloromethyl-5-(2-chlorophenyl)-7-hydroxy-2-methylsulfanyl-4,5,6,7-\
tetrahydro-1,2,4-triazolo[1,5-<i>a</i>]pyrimidine-6-carboxylate
;
_space_group_IT_number 2
_symmetry_cell_setting triclinic
_symmetry_space_group_name_Hall '-P 1'
_symmetry_space_group_name_H-M 'P -1'
_atom_sites_solution_hydrogens geom
_atom_sites_solution_primary direct
_atom_sites_solution_secondary difmap
_audit_creation_method SHELXL-97
_cell_angle_alpha 66.660(3)
_cell_angle_beta 79.519(3)
_cell_angle_gamma 84.795(3)
_cell_formula_units_Z 2
_cell_length_a 8.4534(14)
_cell_length_b 10.5082(17)
_cell_length_c 12.0846(19)
_cell_measurement_reflns_used 2018
_cell_measurement_temperature 292(2)
_cell_measurement_theta_max 24.11
_cell_measurement_theta_min 2.45
_cell_volume 969.0(3)
_computing_cell_refinement 'SAINT (Bruker, 2001)'
_computing_data_collection 'SMART (Bruker, 2001)'
_computing_data_reduction 'SAINT (Bruker, 2001)'
_computing_molecular_graphics 'PLATON (Spek, 2009)'
_computing_publication_material 'SHELXTL (Sheldrick, 2008)'
_computing_structure_refinement 'SHELXL97 (Sheldrick, 2008)'
_computing_structure_solution 'SHELXS97 (Sheldrick, 2008)'
_diffrn_ambient_temperature 292(2)
_diffrn_measured_fraction_theta_full 0.986
_diffrn_measured_fraction_theta_max 0.986
_diffrn_measurement_device_type 'Bruker SMART 4K CCD'
_diffrn_measurement_method '\f and \w'
_diffrn_radiation_monochromator graphite
_diffrn_radiation_source 'fine-focus sealed tube'
_diffrn_radiation_type MoK\a
_diffrn_radiation_wavelength 0.71073
_diffrn_reflns_av_R_equivalents 0.0246
_diffrn_reflns_av_sigmaI/netI 0.0466
_diffrn_reflns_limit_h_max 10
_diffrn_reflns_limit_h_min -10
_diffrn_reflns_limit_k_max 12
_diffrn_reflns_limit_k_min -12
_diffrn_reflns_limit_l_max 14
_diffrn_reflns_limit_l_min -14
_diffrn_reflns_number 6772
_diffrn_reflns_theta_full 26.00
_diffrn_reflns_theta_max 26.00
_diffrn_reflns_theta_min 1.86
_exptl_absorpt_coefficient_mu 0.466
_exptl_absorpt_correction_type none
_exptl_crystal_colour colourless
_exptl_crystal_density_diffrn 1.430
_exptl_crystal_density_method 'not measured'
_exptl_crystal_description block
_exptl_crystal_F_000 432
_exptl_crystal_size_max 0.30
_exptl_crystal_size_mid 0.20
_exptl_crystal_size_min 0.10
_refine_diff_density_max 0.432
_refine_diff_density_min -0.334
_refine_ls_extinction_method none
_refine_ls_goodness_of_fit_ref 1.076
_refine_ls_hydrogen_treatment mixed
_refine_ls_matrix_type full
_refine_ls_number_parameters 249
_refine_ls_number_reflns 3759
_refine_ls_number_restraints 0
_refine_ls_restrained_S_all 1.076
_refine_ls_R_factor_all 0.0750
_refine_ls_R_factor_gt 0.0526
_refine_ls_shift/su_max 0.001
_refine_ls_shift/su_mean 0.000
_refine_ls_structure_factor_coef Fsqd
_refine_ls_weighting_details 'calc w=1/[\s^2^(Fo^2^)+(0.07P)^2^] where P=(Fo^2^+2Fc^2^)/3'
_refine_ls_weighting_scheme calc
_refine_ls_wR_factor_gt 0.1295
_refine_ls_wR_factor_ref 0.1409
_reflns_number_gt 2661
_reflns_number_total 3759
_reflns_threshold_expression I>2\s(I)
_cod_data_source_file hb5113.cif
_cod_data_source_block I
_cod_depositor_comments
;
The following automatic conversions were performed:
'_symmetry_cell_setting' value 'Triclinic' changed to 'triclinic'
according to '/home/saulius/struct/CIF-dictionaries/cif_core.dic'
dictionary named 'cif_core.dic' version 2.4.1 from 2010-06-29.

Automatic conversion script
Id: cif_fix_enum 1527 2010-12-29 10:47:43Z saulius 

The following automatic conversions were performed:

'_symmetry_cell_setting' value 'Triclinic' changed to 'triclinic'
according to /home/saulius/struct/CIF-dictionaries/cif_core.dic
dictionary named 'cif_core.dic' version 2.4.1 from 2010-06-29.

Automatic conversion script
Id: cif_fix_values 1715 2011-07-08 13:25:40Z adriana 
;
_cod_database_code 2223763
_cod_database_fobs_code 2223763

loop_
_symmetry_equiv_pos_as_xyz
'x, y, z'
'-x, -y, -z'

loop_
_atom_site_type_symbol
_atom_site_label
_atom_site_fract_x
_atom_site_fract_y
_atom_site_fract_z
_atom_site_U_iso_or_equiv
_atom_site_adp_type
_atom_site_calc_flag
_atom_site_refinement_flags
_atom_site_occupancy
_atom_site_disorder_assembly
_atom_site_disorder_group
Cl Cl1 0.68839(13) 0.60065(10) 0.98954(7) 0.0933(4) Uani d . 1 . .
Cl Cl2 0.60921(11) 0.36582(8) 0.66235(7) 0.0709(3) Uani d . 1 . .
S S1 1.08176(11) 0.90864(8) 0.17205(6) 0.0681(3) Uani d . 1 . .
C C1 0.6041(4) 0.7582(3) 0.9073(2) 0.0571(8) Uani d . 1 . .
C C2 0.4887(4) 0.8210(4) 0.9701(3) 0.0747(10) Uani d . 1 . .
H H2 0.4601 0.7782 1.0543 0.090 Uiso calc R 1 . .
C C3 0.4181(4) 0.9457(4) 0.9068(3) 0.0775(11) Uani d . 1 . .
H H3 0.3413 0.9870 0.9483 0.093 Uiso calc R 1 . .
C C4 0.4602(4) 1.0087(3) 0.7840(3) 0.0684(9) Uani d . 1 . .
H H4 0.4126 1.0933 0.7415 0.082 Uiso calc R 1 . .
C C5 0.5738(3) 0.9472(3) 0.7221(2) 0.0510(7) Uani d . 1 . .
H H5 0.6018 0.9919 0.6380 0.061 Uiso calc R 1 . .
C C6 0.6471(3) 0.8217(3) 0.7812(2) 0.0414(6) Uani d . 1 . .
C C7 0.7640(3) 0.7517(2) 0.7107(2) 0.0382(6) Uani d . 1 . .
H H7 0.835(3) 0.694(3) 0.758(2) 0.046 Uiso d . 1 . .
C C8 0.6777(3) 0.6492(2) 0.6789(2) 0.0351(5) Uani d . 1 . .
H H8 0.645(3) 0.574(2) 0.755(2) 0.042 Uiso d . 1 . .
C C9 0.5292(3) 0.7157(3) 0.6256(2) 0.0441(6) Uani d . 1 . .
C C10 0.2503(4) 0.7571(4) 0.6852(3) 0.0809(11) Uani d . 1 . .
H H10A 0.1955 0.7190 0.6417 0.097 Uiso calc R 1 . .
H H10B 0.2709 0.8541 0.6349 0.097 Uiso calc R 1 . .
C C11 0.1517(4) 0.7428(4) 0.8024(3) 0.0821(11) Uani d . 1 . .
H H11A 0.1188 0.6484 0.8461 0.123 Uiso calc R 1 . .
H H11B 0.0582 0.8025 0.7881 0.123 Uiso calc R 1 . .
H H11C 0.2133 0.7680 0.8496 0.123 Uiso calc R 1 . .
C C12 0.7963(3) 0.5897(2) 0.5979(2) 0.0369(6) Uani d . 1 . .
C C13 0.7175(3) 0.5062(3) 0.5449(2) 0.0461(6) Uani d . 1 . .
H H13A 0.7998 0.4709 0.4964 0.055 Uiso calc R 1 . .
H H13B 0.6449 0.5662 0.4916 0.055 Uiso calc R 1 . .
C C14 0.8996(3) 0.8292(2) 0.5003(2) 0.0395(6) Uani d . 1 . .
C C15 0.9936(3) 0.8369(3) 0.3248(2) 0.0441(6) Uani d . 1 . .
C C16 1.0255(5) 0.7895(3) 0.1151(3) 0.0830(11) Uani d . 1 . .
H H16A 1.0832 0.7033 0.1477 0.125 Uiso calc R 1 . .
H H16B 1.0510 0.8271 0.0276 0.125 Uiso calc R 1 . .
H H16C 0.9119 0.7740 0.1392 0.125 Uiso calc R 1 . .
N N1 0.8465(3) 0.8568(2) 0.59986(19) 0.0461(6) Uani d . 1 . .
H H1 0.894(3) 0.929(3) 0.608(2) 0.055 Uiso d . 1 . .
N N2 0.8708(3) 0.7083(2) 0.49519(17) 0.0410(5) Uani d . 1 . .
N N3 0.9342(3) 0.7110(2) 0.37947(17) 0.0417(5) Uani d . 1 . .
N N4 0.9794(3) 0.9135(2) 0.39433(17) 0.0441(5) Uani d . 1 . .
O O1 0.5267(3) 0.7939(2) 0.52207(17) 0.0682(6) Uani d . 1 . .
O O2 0.4005(2) 0.6814(2) 0.71234(18) 0.0611(6) Uani d . 1 . .
O O3 0.9120(2) 0.51348(18) 0.66938(16) 0.0448(5) Uani d . 1 . .
H H3A 0.953(4) 0.458(3) 0.647(3) 0.067 Uiso d . 1 . .

loop_
_atom_site_aniso_label
_atom_site_aniso_U_11
_atom_site_aniso_U_22
_atom_site_aniso_U_33
_atom_site_aniso_U_12
_atom_site_aniso_U_13
_atom_site_aniso_U_23
Cl1 0.1212(8) 0.0852(7) 0.0451(5) -0.0024(6) -0.0173(5) 0.0064(4)
Cl2 0.0932(6) 0.0500(5) 0.0662(5) -0.0327(4) -0.0159(4) -0.0111(4)
S1 0.1055(7) 0.0475(5) 0.0361(4) -0.0024(4) 0.0124(4) -0.0101(3)
C1 0.073(2) 0.0615(19) 0.0356(14) -0.0172(16) 0.0008(14) -0.0183(13)
C2 0.084(2) 0.101(3) 0.0403(16) -0.028(2) 0.0177(16) -0.0353(18)
C3 0.078(2) 0.087(3) 0.081(2) -0.019(2) 0.020(2) -0.056(2)
C4 0.068(2) 0.0568(19) 0.084(2) -0.0057(16) 0.0090(18) -0.0391(17)
C5 0.0643(18) 0.0407(16) 0.0465(15) -0.0049(14) 0.0028(13) -0.0194(12)
C6 0.0477(15) 0.0436(15) 0.0343(13) -0.0110(12) 0.0024(11) -0.0184(11)
C7 0.0433(15) 0.0344(13) 0.0332(12) -0.0019(11) -0.0027(11) -0.0104(10)
C8 0.0390(14) 0.0291(12) 0.0315(12) -0.0017(10) -0.0041(10) -0.0063(10)
C9 0.0513(16) 0.0398(15) 0.0434(15) 0.0048(12) -0.0119(13) -0.0179(12)
C10 0.052(2) 0.107(3) 0.089(3) 0.030(2) -0.0287(18) -0.043(2)
C11 0.051(2) 0.096(3) 0.109(3) 0.0175(19) -0.021(2) -0.051(2)
C12 0.0450(14) 0.0256(12) 0.0385(13) -0.0016(10) -0.0073(11) -0.0102(10)
C13 0.0582(17) 0.0355(14) 0.0434(14) -0.0058(12) -0.0109(12) -0.0117(11)
C14 0.0477(15) 0.0316(13) 0.0369(13) -0.0033(11) 0.0007(11) -0.0136(10)
C15 0.0556(16) 0.0331(14) 0.0355(13) 0.0054(12) 0.0031(11) -0.0107(11)
C16 0.141(3) 0.067(2) 0.0378(16) 0.008(2) -0.0113(18) -0.0201(15)
N1 0.0583(14) 0.0386(12) 0.0421(12) -0.0177(11) 0.0107(10) -0.0208(10)
N2 0.0537(13) 0.0327(11) 0.0351(11) -0.0054(10) 0.0035(9) -0.0150(8)
N3 0.0580(14) 0.0316(11) 0.0339(11) 0.0016(10) -0.0019(9) -0.0138(9)
N4 0.0567(14) 0.0328(11) 0.0374(11) -0.0029(10) 0.0074(10) -0.0137(9)
O1 0.0783(15) 0.0711(14) 0.0463(12) 0.0242(12) -0.0219(10) -0.0138(10)
O2 0.0390(11) 0.0711(14) 0.0615(12) 0.0076(10) -0.0113(9) -0.0140(10)
O3 0.0513(11) 0.0359(10) 0.0513(11) 0.0109(8) -0.0149(9) -0.0207(8)

loop_
_atom_type_symbol
_atom_type_description
_atom_type_scat_dispersion_real
_atom_type_scat_dispersion_imag
_atom_type_scat_source
C C 0.0033 0.0016 'International Tables Vol C Tables 4.2.6.8 and 6.1.1.4'
H H 0.0000 0.0000 'International Tables Vol C Tables 4.2.6.8 and 6.1.1.4'
N N 0.0061 0.0033 'International Tables Vol C Tables 4.2.6.8 and 6.1.1.4'
O O 0.0106 0.0060 'International Tables Vol C Tables 4.2.6.8 and 6.1.1.4'
S S 0.1246 0.1234 'International Tables Vol C Tables 4.2.6.8 and 6.1.1.4'
Cl Cl 0.1484 0.1585 'International Tables Vol C Tables 4.2.6.8 and 6.1.1.4'

loop_
_geom_angle_atom_site_label_1
_geom_angle_atom_site_label_2
_geom_angle_atom_site_label_3
_geom_angle_site_symmetry_1
_geom_angle_site_symmetry_3
_geom_angle
_geom_angle_publ_flag
C15 S1 C16 . . 101.76(14) ?
C6 C1 C2 . . 120.3(3) ?
C6 C1 Cl1 . . 121.1(2) ?
C2 C1 Cl1 . . 118.6(2) ?
C3 C2 C1 . . 119.9(3) ?
C3 C2 H2 . . 120.0 ?
C1 C2 H2 . . 120.0 ?
C4 C3 C2 . . 120.2(3) ?
C4 C3 H3 . . 119.9 ?
C2 C3 H3 . . 119.9 ?
C3 C4 C5 . . 120.0(3) ?
C3 C4 H4 . . 120.0 ?
C5 C4 H4 . . 120.0 ?
C6 C5 C4 . . 122.1(3) ?
C6 C5 H5 . . 119.0 ?
C4 C5 H5 . . 119.0 ?
C5 C6 C1 . . 117.5(2) ?
C5 C6 C7 . . 121.2(2) ?
C1 C6 C7 . . 121.2(2) ?
N1 C7 C6 . . 109.5(2) ?
N1 C7 C8 . . 110.5(2) ?
C6 C7 C8 . . 111.7(2) ?
N1 C7 H7 . . 112.1(16) ?
C6 C7 H7 . . 111.0(16) ?
C8 C7 H7 . . 101.9(16) ?
C9 C8 C12 . . 113.9(2) ?
C9 C8 C7 . . 110.8(2) ?
C12 C8 C7 . . 110.40(19) ?
C9 C8 H8 . . 108.1(15) ?
C12 C8 H8 . . 107.5(14) ?
C7 C8 H8 . . 105.7(14) ?
O1 C9 O2 . . 124.5(3) ?
O1 C9 C8 . . 125.5(3) ?
O2 C9 C8 . . 109.9(2) ?
O2 C10 C11 . . 107.0(3) ?
O2 C10 H10A . . 110.3 ?
C11 C10 H10A . . 110.3 ?
O2 C10 H10B . . 110.3 ?
C11 C10 H10B . . 110.3 ?
H10A C10 H10B . . 108.6 ?
C10 C11 H11A . . 109.5 ?
C10 C11 H11B . . 109.5 ?
H11A C11 H11B . . 109.5 ?
C10 C11 H11C . . 109.5 ?
H11A C11 H11C . . 109.5 ?
H11B C11 H11C . . 109.5 ?
O3 C12 N2 . . 109.8(2) ?
O3 C12 C13 . . 113.3(2) ?
N2 C12 C13 . . 107.02(19) ?
O3 C12 C8 . . 105.82(18) ?
N2 C12 C8 . . 106.35(18) ?
C13 C12 C8 . . 114.3(2) ?
C12 C13 Cl2 . . 111.07(17) ?
C12 C13 H13A . . 109.4 ?
Cl2 C13 H13A . . 109.4 ?
C12 C13 H13B . . 109.4 ?
Cl2 C13 H13B . . 109.4 ?
H13A C13 H13B . . 108.0 ?
N4 C14 N1 . . 127.2(2) ?
N4 C14 N2 . . 110.8(2) ?
N1 C14 N2 . . 121.9(2) ?
N3 C15 N4 . . 116.1(2) ?
N3 C15 S1 . . 124.2(2) ?
N4 C15 S1 . . 119.66(19) ?
S1 C16 H16A . . 109.5 ?
S1 C16 H16B . . 109.5 ?
H16A C16 H16B . . 109.5 ?
S1 C16 H16C . . 109.5 ?
H16A C16 H16C . . 109.5 ?
H16B C16 H16C . . 109.5 ?
C14 N1 C7 . . 120.7(2) ?
C14 N1 H1 . . 118.2(17) ?
C7 N1 H1 . . 117.4(16) ?
C14 N2 N3 . . 109.23(18) ?
C14 N2 C12 . . 124.9(2) ?
N3 N2 C12 . . 125.74(19) ?
C15 N3 N2 . . 101.43(19) ?
C14 N4 C15 . . 102.3(2) ?
C9 O2 C10 . . 118.2(2) ?
C12 O3 H3A . . 111(2) ?

loop_
_geom_bond_atom_site_label_1
_geom_bond_atom_site_label_2
_geom_bond_site_symmetry_2
_geom_bond_distance
_geom_bond_publ_flag
Cl1 C1 . 1.725(3) ?
Cl2 C13 . 1.773(2) ?
S1 C15 . 1.740(2) ?
S1 C16 . 1.783(4) ?
C1 C6 . 1.392(3) ?
C1 C2 . 1.404(4) ?
C2 C3 . 1.374(5) ?
C2 H2 . 0.9300 ?
C3 C4 . 1.356(4) ?
C3 H3 . 0.9300 ?
C4 C5 . 1.381(4) ?
C4 H4 . 0.9300 ?
C5 C6 . 1.378(4) ?
C5 H5 . 0.9300 ?
C6 C7 . 1.517(4) ?
C7 N1 . 1.458(3) ?
C7 C8 . 1.554(3) ?
C7 H7 . 0.92(3) ?
C8 C9 . 1.502(3) ?
C8 C12 . 1.539(3) ?
C8 H8 . 0.96(2) ?
C9 O1 . 1.198(3) ?
C9 O2 . 1.329(3) ?
C10 O2 . 1.454(3) ?
C10 C11 . 1.465(5) ?
C10 H10A . 0.9700 ?
C10 H10B . 0.9700 ?
C11 H11A . 0.9600 ?
C11 H11B . 0.9600 ?
C11 H11C . 0.9600 ?
C12 O3 . 1.401(3) ?
C12 N2 . 1.456(3) ?
C12 C13 . 1.526(3) ?
C13 H13A . 0.9700 ?
C13 H13B . 0.9700 ?
C14 N4 . 1.332(3) ?
C14 N1 . 1.337(3) ?
C14 N2 . 1.342(3) ?
C15 N3 . 1.321(3) ?
C15 N4 . 1.360(3) ?
C16 H16A . 0.9600 ?
C16 H16B . 0.9600 ?
C16 H16C . 0.9600 ?
N1 H1 . 0.93(3) ?
N2 N3 . 1.393(3) ?
O3 H3A . 0.77(3) ?

loop_
_geom_hbond_atom_site_label_D
_geom_hbond_atom_site_label_H
_geom_hbond_atom_site_label_A
_geom_hbond_site_symmetry_A
_geom_hbond_distance_DH
_geom_hbond_distance_HA
_geom_hbond_distance_DA
_geom_hbond_angle_DHA
N1 H1 N4 2_776 0.93(3) 2.04(3) 2.969(3) 172(2)
O3 H3A N3 2_766 0.77(3) 2.05(3) 2.806(3) 170(3)
C16 H16A O3 2_766 0.96 2.47 3.290(4) 143

loop_
_geom_torsion_atom_site_label_1
_geom_torsion_atom_site_label_2
_geom_torsion_atom_site_label_3
_geom_torsion_atom_site_label_4
_geom_torsion_site_symmetry_1
_geom_torsion_site_symmetry_2
_geom_torsion_site_symmetry_3
_geom_torsion_site_symmetry_4
_geom_torsion
_geom_torsion_publ_flag
C6 C1 C2 C3 . . . . -0.1(5) ?
Cl1 C1 C2 C3 . . . . -179.3(3) ?
C1 C2 C3 C4 . . . . -0.4(5) ?
C2 C3 C4 C5 . . . . 0.3(5) ?
C3 C4 C5 C6 . . . . 0.3(5) ?
C4 C5 C6 C1 . . . . -0.7(4) ?
C4 C5 C6 C7 . . . . 176.2(3) ?
C2 C1 C6 C5 . . . . 0.6(4) ?
Cl1 C1 C6 C5 . . . . 179.8(2) ?
C2 C1 C6 C7 . . . . -176.3(3) ?
Cl1 C1 C6 C7 . . . . 2.8(4) ?
C5 C6 C7 N1 . . . . 30.3(3) ?
C1 C6 C7 N1 . . . . -152.8(2) ?
C5 C6 C7 C8 . . . . -92.4(3) ?
C1 C6 C7 C8 . . . . 84.5(3) ?
N1 C7 C8 C9 . . . . -74.3(3) ?
C6 C7 C8 C9 . . . . 47.9(3) ?
N1 C7 C8 C12 . . . . 52.8(3) ?
C6 C7 C8 C12 . . . . 175.02(19) ?
C12 C8 C9 O1 . . . . -45.3(3) ?
C7 C8 C9 O1 . . . . 79.9(3) ?
C12 C8 C9 O2 . . . . 138.4(2) ?
C7 C8 C9 O2 . . . . -96.4(2) ?
C9 C8 C12 O3 . . . . -170.66(19) ?
C7 C8 C12 O3 . . . . 64.0(2) ?
C9 C8 C12 N2 . . . . 72.6(2) ?
C7 C8 C12 N2 . . . . -52.8(2) ?
C9 C8 C12 C13 . . . . -45.3(3) ?
C7 C8 C12 C13 . . . . -170.64(19) ?
O3 C12 C13 Cl2 . . . . 63.3(3) ?
N2 C12 C13 Cl2 . . . . -175.47(17) ?
C8 C12 C13 Cl2 . . . . -58.0(2) ?
C16 S1 C15 N3 . . . . 12.5(3) ?
C16 S1 C15 N4 . . . . -165.8(2) ?
N4 C14 N1 C7 . . . . -178.5(2) ?
N2 C14 N1 C7 . . . . 4.3(4) ?
C6 C7 N1 C14 . . . . -151.3(2) ?
C8 C7 N1 C14 . . . . -27.9(3) ?
N4 C14 N2 N3 . . . . -0.1(3) ?
N1 C14 N2 N3 . . . . 177.5(2) ?
N4 C14 N2 C12 . . . . 175.4(2) ?
N1 C14 N2 C12 . . . . -7.0(4) ?
O3 C12 N2 C14 . . . . -82.2(3) ?
C13 C12 N2 C14 . . . . 154.4(2) ?
C8 C12 N2 C14 . . . . 31.9(3) ?
O3 C12 N2 N3 . . . . 92.6(3) ?
C13 C12 N2 N3 . . . . -30.8(3) ?
C8 C12 N2 N3 . . . . -153.3(2) ?
N4 C15 N3 N2 . . . . 1.9(3) ?
S1 C15 N3 N2 . . . . -176.39(19) ?
C14 N2 N3 C15 . . . . -1.1(3) ?
C12 N2 N3 C15 . . . . -176.5(2) ?
N1 C14 N4 C15 . . . . -176.3(3) ?
N2 C14 N4 C15 . . . . 1.2(3) ?
N3 C15 N4 C14 . . . . -2.0(3) ?
S1 C15 N4 C14 . . . . 176.38(19) ?
O1 C9 O2 C10 . . . . -8.7(4) ?
C8 C9 O2 C10 . . . . 167.6(3) ?
C11 C10 O2 C9 . . . . -157.3(3) ?
